data_4517645
loop_
_publ_author_name
'Luo, Xu-Feng'
'Han, Hua-Bo'
'Yan, Zhi-Ping'
'Wu, Zheng-Guang'
'Su, Jian'
'Zou, Jian-Wei'
'Zhu, Zi-Qi'
'Zheng, You-Xuan'
'Zuo, Jing-Lin'

_publ_section_title
;
 Multi-color Circularly Polarized Photoluminescence and
 Electroluminescence with 1,2-Diaminecyclohexane Enantiomers.
;
_journal_name_full 'ACS applied materials &amp; interfaces'
_journal_paper_doi 10.1021/acsami.0c02400
_journal_year 2020
_chemical_formula_sum 'C40.33 H36.67 Cl0.67 N6'
_chemical_formula_weight 629.06
_space_group_IT_number 148
_space_group_name_Hall '-R 3'
_space_group_name_H-M_alt 'R -3 :H'
_symmetry_cell_setting hexagonal
_symmetry_space_group_name_H-M 'R -3 :H'
_atom_sites_solution_hydrogens geom
_atom_sites_solution_primary direct
_atom_sites_solution_secondary difmap
_audit_creation_method SHELXL-97
_cell_angle_alpha 90.00
_cell_angle_beta 90.00
_cell_angle_gamma 120.00
_cell_formula_units_Z 18
_cell_length_a 25.7273(12)
_cell_length_b 25.7273(12)
_cell_length_c 25.9151(10)
_cell_measurement_reflns_used 7605
_cell_measurement_temperature 296(2)
_cell_measurement_theta_max 25.28
_cell_measurement_theta_min 2.41
_cell_volume 14855.0(11)
_computing_cell_refinement 'Bruker SAINT'
_computing_data_collection 'Bruker APEX2'
_computing_data_reduction 'Bruker SAINT'
_computing_molecular_graphics 'Bruker SHELXTL'
_computing_publication_material 'Bruker SHELXTL'
_computing_structure_refinement 'SHELXL-97 (Sheldrick, 1997)'
_computing_structure_solution 'SHELXS-97 (Sheldrick, 1990)'
_diffrn_ambient_temperature 296(2)
_diffrn_measured_fraction_theta_full 0.997
_diffrn_measured_fraction_theta_max 0.997
_diffrn_measurement_device_type 'Bruker APEX-II CCD'
_diffrn_measurement_method '\f and \w scans'
_diffrn_radiation_monochromator graphite
_diffrn_radiation_source 'fine-focus sealed tube'
_diffrn_radiation_type MoK\a
_diffrn_radiation_wavelength 0.71073
_diffrn_reflns_av_R_equivalents 0.1003
_diffrn_reflns_av_sigmaI/netI 0.0646
_diffrn_reflns_limit_h_max 30
_diffrn_reflns_limit_h_min -25
_diffrn_reflns_limit_k_max 30
_diffrn_reflns_limit_k_min -30
_diffrn_reflns_limit_l_max 31
_diffrn_reflns_limit_l_min -31
_diffrn_reflns_number 38086
_diffrn_reflns_theta_full 25.37
_diffrn_reflns_theta_max 25.37
_diffrn_reflns_theta_min 1.99
_exptl_absorpt_coefficient_mu 0.128
_exptl_absorpt_correction_type none
_exptl_crystal_colour YELLOW
_exptl_crystal_density_diffrn 1.266
_exptl_crystal_density_method 'not measured'
_exptl_crystal_description BLOCK
_exptl_crystal_F_000 5976
_refine_diff_density_max 0.370
_refine_diff_density_min -1.218
_refine_diff_density_rms 0.070
_refine_ls_extinction_method none
_refine_ls_goodness_of_fit_ref 1.164
_refine_ls_hydrogen_treatment mixed
_refine_ls_matrix_type full
_refine_ls_number_parameters 451
_refine_ls_number_reflns 6052
_refine_ls_number_restraints 0
_refine_ls_restrained_S_all 1.164
_refine_ls_R_factor_all 0.1363
_refine_ls_R_factor_gt 0.1035
_refine_ls_shift/su_max 0.000
_refine_ls_shift/su_mean 0.000
_refine_ls_structure_factor_coef Fsqd
_refine_ls_weighting_details 'calc w=1/[\s^2^(Fo^2^)+(0.0458P)^2^+147.8752P] where P=(Fo^2^+2Fc^2^)/3'
_refine_ls_weighting_scheme calc
_refine_ls_wR_factor_gt 0.2221
_refine_ls_wR_factor_ref 0.2372
_reflns_number_gt 4423
_reflns_number_total 6052
_reflns_threshold_expression >2sigma(I)
_cod_data_source_file am0c02400_si_004.cif
_cod_data_source_block 20191105_s_dpa_0m_a
_cod_depositor_comments
;
The following automatic conversions were performed:

data item '_symmetry_cell_setting' value 'Hexagonal' was changed to
'hexagonal' in accordance with the
/home/data/users/saulius/crontab/automatic-downloads/rss-feeds/ACS/lib/dictionaries/cif_core.dic
dictionary named 'cif_core.dic' version 2.4.2 last updated on
2011-04-26.

Automatic conversion script
Id: cif_fix_values 7556 2019-12-06 15:28:31Z antanas 
;
_cod_original_sg_symbol_H-M R-3
_cod_database_code 4517645

loop_
_symmetry_equiv_pos_as_xyz
'x, y, z'
'-y, x-y, z'
'-x+y, -x, z'
'x+2/3, y+1/3, z+1/3'
'-y+2/3, x-y+1/3, z+1/3'
'-x+y+2/3, -x+1/3, z+1/3'
'x+1/3, y+2/3, z+2/3'
'-y+1/3, x-y+2/3, z+2/3'
'-x+y+1/3, -x+2/3, z+2/3'
'-x, -y, -z'
'y, -x+y, -z'
'x-y, x, -z'
'-x+2/3, -y+1/3, -z+1/3'
'y+2/3, -x+y+1/3, -z+1/3'
'x-y+2/3, x+1/3, -z+1/3'
'-x+1/3, -y+2/3, -z+2/3'
'y+1/3, -x+y+2/3, -z+2/3'
'x-y+1/3, x+2/3, -z+2/3'

loop_
_atom_site_label
_atom_site_type_symbol
_atom_site_fract_x
_atom_site_fract_y
_atom_site_fract_z
_atom_site_U_iso_or_equiv
_atom_site_adp_type
_atom_site_occupancy
_atom_site_symmetry_multiplicity
_atom_site_calc_flag
_atom_site_refinement_flags
_atom_site_disorder_assembly
_atom_site_disorder_group
Cl00 Cl 0.6667 0.3333 0.58833(16) 0.0935(11) Uani 1 3 d S . .
N002 N 0.89732(15) 0.68525(16) 0.46498(14) 0.0256(8) Uani 1 1 d . . .
N003 N 0.88824(16) 0.62207(16) 0.55848(14) 0.0265(8) Uani 1 1 d . A .
Cl1 Cl 0.6667 0.3333 0.7013(2) 0.182(3) Uani 1 3 d S . .
N005 N 0.68305(18) 0.47028(19) 0.51259(15) 0.0388(10) Uani 1 1 d . A .
N006 N 0.79846(18) 0.6633(2) 0.36106(17) 0.0455(12) Uani 1 1 d . . .
N007 N 0.78456(19) 0.4814(2) 0.60993(17) 0.0427(11) Uani 1 1 d . A .
N008 N 0.68630(18) 0.54338(18) 0.4301(2) 0.0484(13) Uani 1 1 d . . .
C009 C 0.84281(19) 0.63425(19) 0.47975(16) 0.0228(9) Uani 1 1 d . A .
C00A C 0.79125(19) 0.61257(19) 0.44840(16) 0.0236(9) Uani 1 1 d . . .
C00B C 0.94350(19) 0.67467(19) 0.44714(16) 0.0241(9) Uani 1 1 d . . .
C00C C 0.90218(19) 0.74221(19) 0.45683(16) 0.0246(9) Uani 1 1 d . . .
C00D C 0.73484(19) 0.52514(19) 0.50256(17) 0.0252(10) Uani 1 1 d . . .
C00E C 0.91505(18) 0.58682(19) 0.56851(17) 0.0250(10) Uani 1 1 d . . .
C00F C 0.79599(19) 0.6421(2) 0.40015(18) 0.0290(10) Uani 1 1 d . A .
C00G C 0.73692(19) 0.56037(19) 0.45988(17) 0.0262(10) Uani 1 1 d . A .
C00H C 0.9338(2) 0.5824(2) 0.61772(18) 0.0303(10) Uani 1 1 d . . .
H00H H 0.9314 0.6050 0.6446 0.036 Uiso 1 1 calc R . .
C00I C 0.9562(2) 0.5440(2) 0.62681(18) 0.0316(11) Uani 1 1 d . . .
H00I H 0.9681 0.5407 0.6600 0.038 Uiso 1 1 calc R . .
C00J C 0.9047(2) 0.6761(2) 0.58630(16) 0.0262(10) Uani 1 1 d . . .
C00K C 0.7861(2) 0.5460(2) 0.53303(17) 0.0267(10) Uani 1 1 d . A .
C00L C 0.83942(19) 0.6012(2) 0.52367(16) 0.0247(9) Uani 1 1 d . . .
C00M C 0.9215(2) 0.5543(2) 0.52856(17) 0.0294(10) Uani 1 1 d . . .
H00M H 0.9105 0.5579 0.4951 0.035 Uiso 1 1 calc R . .
C00N C 0.9308(2) 0.6290(2) 0.41231(17) 0.0314(11) Uani 1 1 d . . .
H00N H 0.8918 0.6047 0.4006 0.038 Uiso 1 1 calc R . .
C00O C 0.7853(2) 0.5100(2) 0.57624(19) 0.0313(11) Uani 1 1 d . . .
C00P C 0.9398(2) 0.7808(2) 0.41898(18) 0.0320(11) Uani 1 1 d . . .
H00P H 0.9616 0.7692 0.3981 0.038 Uiso 1 1 calc R . .
C00Q C 0.9639(2) 0.7173(2) 0.59562(18) 0.0336(11) Uani 1 1 d . . .
H00Q H 0.9937 0.7092 0.5850 0.040 Uiso 1 1 calc R . .
C00R C 0.8602(2) 0.6882(2) 0.60305(18) 0.0355(11) Uani 1 1 d . . .
H00R H 0.8198 0.6601 0.5981 0.043 Uiso 1 1 calc R . .
C00S C 0.9612(2) 0.5108(2) 0.58748(19) 0.0340(11) Uani 1 1 d . . .
H00S H 0.9757 0.4848 0.5940 0.041 Uiso 1 1 calc R . .
C00T C 0.9444(2) 0.5164(2) 0.53857(19) 0.0324(11) Uani 1 1 d . . .
H00T H 0.9483 0.4946 0.5117 0.039 Uiso 1 1 calc R . .
C00U C 1.0021(2) 0.7110(2) 0.46376(19) 0.0352(11) Uani 1 1 d . . .
H00U H 1.0113 0.7419 0.4871 0.042 Uiso 1 1 calc R . .
C00V C 0.8696(2) 0.7599(2) 0.48689(19) 0.0360(11) Uani 1 1 d . . .
H00V H 0.8437 0.7342 0.5120 0.043 Uiso 1 1 calc R . .
C00W C 0.9450(2) 0.8362(2) 0.4121(2) 0.0420(13) Uani 1 1 d . . .
H00W H 0.9702 0.8616 0.3865 0.050 Uiso 1 1 calc R . .
C00X C 0.9765(3) 0.6194(2) 0.39475(19) 0.0409(13) Uani 1 1 d . . .
H00X H 0.9676 0.5882 0.3718 0.049 Uiso 1 1 calc R . .
C00Y C 0.9799(3) 0.7711(2) 0.6209(2) 0.0439(13) Uani 1 1 d . . .
H00Y H 1.0200 0.7982 0.6278 0.053 Uiso 1 1 calc R . .
C00Z C 0.9362(3) 0.7838(2) 0.6357(2) 0.0443(13) Uani 1 1 d . . .
H00Z H 0.9467 0.8203 0.6515 0.053 Uiso 1 1 calc R . .
C010 C 0.8767(3) 0.7424(3) 0.6271(2) 0.0462(14) Uani 1 1 d . . .
H010 H 0.8471 0.7509 0.6375 0.055 Uiso 1 1 calc R . .
C011 C 0.9133(3) 0.8545(2) 0.4427(2) 0.0493(14) Uani 1 1 d . . .
H011 H 0.9176 0.8923 0.4384 0.059 Uiso 1 1 calc R . .
C012 C 0.6522(2) 0.4656(2) 0.5612(2) 0.0438(13) Uani 1 1 d . . .
H01A H 0.6812 0.4885 0.5873 0.066 Uiso 1 1 calc R A .
H01B H 0.6298 0.4243 0.5716 0.066 Uiso 1 1 calc R . .
H01C H 0.6253 0.4809 0.5567 0.066 Uiso 1 1 calc R . .
C013 C 1.0471(2) 0.7009(3) 0.4454(2) 0.0477(14) Uani 1 1 d . . .
H013 H 1.0863 0.7253 0.4566 0.057 Uiso 1 1 calc R . .
C014 C 0.6671(2) 0.5863(3) 0.4208(2) 0.0441(13) Uani 1 1 d . A .
H01D H 0.6294 0.5734 0.4376 0.066 Uiso 1 1 calc R . .
H01E H 0.6626 0.5895 0.3843 0.066 Uiso 1 1 calc R . .
H01F H 0.6966 0.6248 0.4341 0.066 Uiso 1 1 calc R . .
C015 C 0.5958(2) 0.3812(2) 0.4727(2) 0.0421(13) Uani 1 1 d . A .
H01G H 0.5699 0.3786 0.5010 0.050 Uiso 1 1 calc R . .
H01H H 0.6132 0.3565 0.4815 0.050 Uiso 1 1 calc R . .
C016 C 0.8753(3) 0.8161(3) 0.4798(2) 0.0491(14) Uani 1 1 d . . .
H016 H 0.8532 0.8277 0.5002 0.059 Uiso 1 1 calc R . .
C017 C 1.0344(3) 0.6555(3) 0.4110(2) 0.0504(15) Uani 1 1 d . . .
H017 H 1.0649 0.6493 0.3988 0.061 Uiso 1 1 calc R . .
C018 C 0.6002(2) 0.4584(2) 0.3875(2) 0.0520(16) Uani 1 1 d . . .
H01I H 0.5896 0.4858 0.3711 0.062 Uiso 0.661(12) 1 calc PR A 1
H01J H 0.6274 0.4532 0.3650 0.062 Uiso 0.661(12) 1 calc PR A 1
H01K H 0.6096 0.4798 0.3549 0.062 Uiso 0.339(12) 1 d PR A 2
H01L H 0.5721 0.4660 0.4064 0.062 Uiso 0.339(12) 1 d PR A 2
C019 C 0.6449(3) 0.4448(3) 0.4672(2) 0.070(2) Uani 1 1 d . . .
H019 H 0.6720 0.4416 0.4424 0.084 Uiso 0.661(12) 1 calc PR A 1
H01M H 0.6183 0.4596 0.4788 0.084 Uiso 0.339(12) 1 d PR A 2
C01A C 0.5582(3) 0.3563(3) 0.4243(3) 0.069(2) Uani 1 1 d . . .
H01N H 0.5797 0.3451 0.4002 0.083 Uiso 0.661(12) 1 calc PR A 1
H01O H 0.5212 0.3202 0.4333 0.083 Uiso 0.661(12) 1 calc PR A 1
H01P H 0.5551 0.3178 0.4178 0.083 Uiso 0.339(12) 1 d PR A 2
H01Q H 0.5181 0.3481 0.4330 0.083 Uiso 0.339(12) 1 d PR A 2
C01B C 0.6304(3) 0.4836(3) 0.4428(3) 0.028(2) Uani 0.661(12) 1 d P A 1
H01R H 0.6033 0.4904 0.4646 0.034 Uiso 0.661(12) 1 calc PR A 1
C01C C 0.5434(4) 0.3974(3) 0.3987(3) 0.039(2) Uani 0.661(12) 1 d P A 1
H01S H 0.5163 0.4038 0.4203 0.047 Uiso 0.661(12) 1 calc PR A 1
H01T H 0.5229 0.3797 0.3665 0.047 Uiso 0.661(12) 1 calc PR A 1
C1 C 0.5725(9) 0.3863(8) 0.3782(7) 0.053(6) Uani 0.339(12) 1 d P A 2
H1A H 0.5368 0.3709 0.3568 0.064 Uiso 0.339(12) 1 calc PR A 2
H1B H 0.6017 0.3797 0.3602 0.064 Uiso 0.339(12) 1 calc PR A 2
C2 C 0.6562(6) 0.4770(6) 0.4185(6) 0.032(4) Uani 0.339(12) 1 d P A 2
H2 H 0.6837 0.4695 0.3979 0.039 Uiso 0.339(12) 1 calc PR A 2
C0AA C 0.6601(12) 0.3624(10) 0.6480(8) 0.073(6) Uani 0.33 1 d P . .

loop_
_atom_site_aniso_label
_atom_site_aniso_U_11
_atom_site_aniso_U_22
_atom_site_aniso_U_33
_atom_site_aniso_U_23
_atom_site_aniso_U_13
_atom_site_aniso_U_12
Cl00 0.0889(16) 0.0889(16) 0.103(3) 0.000 0.000 0.0445(8)
N002 0.0171(18) 0.0229(19) 0.036(2) 0.0015(16) 0.0022(15) 0.0093(16)
N003 0.023(2) 0.024(2) 0.032(2) -0.0033(16) -0.0058(16) 0.0116(17)
Cl1 0.217(5) 0.217(5) 0.111(4) 0.000 0.000 0.109(2)
N005 0.028(2) 0.041(3) 0.030(2) 0.0001(18) 0.0042(17) 0.0050(19)
N006 0.027(2) 0.065(3) 0.035(2) 0.013(2) -0.0011(19) 0.016(2)
N007 0.039(3) 0.044(3) 0.042(3) 0.016(2) 0.002(2) 0.018(2)
N008 0.027(2) 0.023(2) 0.086(4) 0.009(2) -0.026(2) 0.0059(19)
C009 0.023(2) 0.024(2) 0.025(2) 0.0003(18) 0.0031(17) 0.0143(19)
C00A 0.021(2) 0.026(2) 0.026(2) 0.0016(18) 0.0004(18) 0.0139(19)
C00B 0.023(2) 0.026(2) 0.024(2) 0.0045(18) 0.0045(18) 0.0122(19)
C00C 0.023(2) 0.023(2) 0.026(2) 0.0006(18) -0.0038(18) 0.0110(19)
C00D 0.022(2) 0.024(2) 0.028(2) -0.0021(18) 0.0018(18) 0.0101(19)
C00E 0.015(2) 0.022(2) 0.032(2) 0.0014(18) -0.0028(18) 0.0044(18)
C00F 0.015(2) 0.035(3) 0.035(3) -0.001(2) -0.0029(19) 0.012(2)
C00G 0.018(2) 0.023(2) 0.038(3) -0.0055(19) -0.0031(19) 0.0111(19)
C00H 0.028(2) 0.031(3) 0.031(2) 0.001(2) 0.001(2) 0.013(2)
C00I 0.029(3) 0.030(3) 0.034(3) 0.006(2) -0.005(2) 0.013(2)
C00J 0.031(2) 0.028(2) 0.021(2) 0.0023(18) -0.0008(18) 0.016(2)
C00K 0.025(2) 0.028(2) 0.027(2) 0.0032(19) 0.0032(18) 0.014(2)
C00L 0.021(2) 0.027(2) 0.028(2) -0.0016(18) -0.0002(18) 0.0138(19)
C00M 0.029(3) 0.028(2) 0.028(2) -0.0014(19) -0.0071(19) 0.012(2)
C00N 0.032(3) 0.032(3) 0.033(2) 0.000(2) 0.002(2) 0.018(2)
C00O 0.021(2) 0.032(3) 0.036(3) 0.003(2) -0.002(2) 0.010(2)
C00P 0.029(3) 0.031(3) 0.031(3) 0.003(2) 0.004(2) 0.012(2)
C00Q 0.030(3) 0.034(3) 0.037(3) -0.007(2) -0.002(2) 0.016(2)
C00R 0.029(3) 0.042(3) 0.038(3) -0.003(2) 0.002(2) 0.020(2)
C00S 0.030(3) 0.024(2) 0.047(3) 0.003(2) -0.006(2) 0.012(2)
C00T 0.028(3) 0.023(2) 0.044(3) -0.006(2) -0.003(2) 0.011(2)
C00U 0.024(3) 0.037(3) 0.040(3) 0.001(2) 0.002(2) 0.013(2)
C00V 0.040(3) 0.032(3) 0.040(3) 0.005(2) 0.012(2) 0.021(2)
C00W 0.045(3) 0.033(3) 0.042(3) 0.014(2) 0.005(2) 0.015(3)
C00X 0.054(4) 0.045(3) 0.037(3) 0.004(2) 0.013(3) 0.036(3)
C00Y 0.045(3) 0.036(3) 0.042(3) -0.008(2) -0.008(2) 0.015(3)
C00Z 0.062(4) 0.035(3) 0.039(3) -0.008(2) -0.004(3) 0.028(3)
C010 0.058(4) 0.059(4) 0.038(3) -0.007(3) 0.001(3) 0.041(3)
C011 0.051(4) 0.029(3) 0.073(4) 0.007(3) 0.007(3) 0.024(3)
C012 0.032(3) 0.045(3) 0.047(3) 0.009(3) 0.011(2) 0.014(2)
C013 0.024(3) 0.061(4) 0.057(3) 0.011(3) 0.005(2) 0.020(3)
C014 0.031(3) 0.055(3) 0.055(3) 0.010(3) -0.001(2) 0.028(3)
C015 0.034(3) 0.028(3) 0.056(3) 0.000(2) -0.002(2) 0.009(2)
C016 0.053(4) 0.046(3) 0.062(4) 0.004(3) 0.017(3) 0.034(3)
C017 0.048(4) 0.075(4) 0.050(3) 0.015(3) 0.020(3) 0.047(3)
C018 0.038(3) 0.038(3) 0.057(4) 0.010(3) -0.015(3) 0.002(3)
C019 0.068(4) 0.039(3) 0.044(3) 0.013(3) -0.019(3) -0.017(3)
C01A 0.059(4) 0.033(3) 0.081(5) -0.002(3) -0.021(4) -0.003(3)
C01B 0.017(4) 0.031(4) 0.034(4) -0.005(3) -0.003(3) 0.010(3)
C01C 0.028(4) 0.033(4) 0.044(5) -0.010(4) -0.011(4) 0.006(4)
C1 0.044(11) 0.044(11) 0.049(11) -0.027(9) -0.003(8) 0.005(9)
C2 0.019(8) 0.026(8) 0.047(9) -0.012(6) 0.002(7) 0.009(6)
C0AA 0.108(18) 0.067(15) 0.066(13) 0.016(11) 0.013(13) 0.059(14)

loop_
_atom_type_symbol
_atom_type_description
_atom_type_scat_dispersion_real
_atom_type_scat_dispersion_imag
_atom_type_scat_source
C C 0.0033 0.0016 'International Tables Vol C Tables 4.2.6.8 and 6.1.1.4'
H H 0.0000 0.0000 'International Tables Vol C Tables 4.2.6.8 and 6.1.1.4'
Cl Cl 0.1484 0.1585 'International Tables Vol C Tables 4.2.6.8 and 6.1.1.4'
N N 0.0061 0.0033 'International Tables Vol C Tables 4.2.6.8 and 6.1.1.4'

loop_
_geom_angle_atom_site_label_1
_geom_angle_atom_site_label_2
_geom_angle_atom_site_label_3
_geom_angle
_geom_angle_site_symmetry_1
_geom_angle_site_symmetry_3
_geom_angle_publ_flag
C0AA Cl00 C0AA 49.0(10) 3_665 2_655 ?
C0AA Cl00 C0AA 49.0(10) 3_665 . ?
C0AA Cl00 C0AA 49.0(10) 2_655 . ?
C009 N002 C00C 122.2(3) . . ?
C009 N002 C00B 116.5(3) . . ?
C00C N002 C00B 119.8(3) . . ?
C00E N003 C00L 120.0(4) . . ?
C00E N003 C00J 122.0(3) . . ?
C00L N003 C00J 117.7(3) . . ?
C0AA Cl1 C0AA 53.7(12) 3_665 2_655 ?
C0AA Cl1 C0AA 53.7(12) 3_665 . ?
C0AA Cl1 C0AA 53.7(12) 2_655 . ?
C00D N005 C019 113.0(4) . . ?
C00D N005 C012 116.6(4) . . ?
C019 N005 C012 116.2(5) . . ?
C00G N008 C014 118.8(4) . . ?
C00G N008 C2 109.8(6) . . ?
C014 N008 C2 131.0(7) . . ?
C00G N008 C01B 117.5(4) . . ?
C014 N008 C01B 107.4(5) . . ?
C2 N008 C01B 38.0(6) . . ?
C00L C009 C00A 117.9(4) . . ?
C00L C009 N002 121.1(4) . . ?
C00A C009 N002 120.8(4) . . ?
C00G C00A C009 123.1(4) . . ?
C00G C00A C00F 118.1(4) . . ?
C009 C00A C00F 118.5(4) . . ?
C00N C00B C00U 119.3(4) . . ?
C00N C00B N002 120.6(4) . . ?
C00U C00B N002 120.1(4) . . ?
C00V C00C C00P 119.0(4) . . ?
C00V C00C N002 120.1(4) . . ?
C00P C00C N002 120.9(4) . . ?
C00K C00D N005 121.6(4) . . ?
C00K C00D C00G 118.1(4) . . ?
N005 C00D C00G 120.3(4) . . ?
C00H C00E C00M 118.9(4) . . ?
C00H C00E N003 121.6(4) . . ?
C00M C00E N003 119.5(4) . . ?
N006 C00F C00A 177.2(6) . . ?
N008 C00G C00A 121.0(4) . . ?
N008 C00G C00D 120.4(4) . . ?
C00A C00G C00D 118.7(4) . . ?
C00I C00H C00E 120.0(4) . . ?
C00I C00H H00H 120.0 . . ?
C00E C00H H00H 120.0 . . ?
C00S C00I C00H 121.0(4) . . ?
C00S C00I H00I 119.5 . . ?
C00H C00I H00I 119.5 . . ?
C00Q C00J C00R 119.4(4) . . ?
C00Q C00J N003 120.9(4) . . ?
C00R C00J N003 119.7(4) . . ?
C00D C00K C00L 123.0(4) . . ?
C00D C00K C00O 118.9(4) . . ?
C00L C00K C00O 118.2(4) . . ?
C009 C00L N003 121.0(4) . . ?
C009 C00L C00K 119.0(4) . . ?
N003 C00L C00K 120.1(4) . . ?
C00E C00M C00T 120.1(4) . . ?
C00E C00M H00M 120.0 . . ?
C00T C00M H00M 120.0 . . ?
C00B C00N C00X 120.1(5) . . ?
C00B C00N H00N 119.9 . . ?
C00X C00N H00N 119.9 . . ?
N007 C00O C00K 179.5(6) . . ?
C00W C00P C00C 120.4(5) . . ?
C00W C00P H00P 119.8 . . ?
C00C C00P H00P 119.8 . . ?
C00J C00Q C00Y 120.7(5) . . ?
C00J C00Q H00Q 119.7 . . ?
C00Y C00Q H00Q 119.7 . . ?
C010 C00R C00J 119.4(5) . . ?
C010 C00R H00R 120.3 . . ?
C00J C00R H00R 120.3 . . ?
C00T C00S C00I 119.2(4) . . ?
C00T C00S H00S 120.4 . . ?
C00I C00S H00S 120.4 . . ?
C00S C00T C00M 120.8(5) . . ?
C00S C00T H00T 119.6 . . ?
C00M C00T H00T 119.6 . . ?
C00B C00U C013 119.6(5) . . ?
C00B C00U H00U 120.2 . . ?
C013 C00U H00U 120.2 . . ?
C00C C00V C016 120.2(5) . . ?
C00C C00V H00V 119.9 . . ?
C016 C00V H00V 119.9 . . ?
C00P C00W C011 120.8(5) . . ?
C00P C00W H00W 119.6 . . ?
C011 C00W H00W 119.6 . . ?
C017 C00X C00N 120.4(5) . . ?
C017 C00X H00X 119.8 . . ?
C00N C00X H00X 119.8 . . ?
C00Z C00Y C00Q 119.9(5) . . ?
C00Z C00Y H00Y 120.1 . . ?
C00Q C00Y H00Y 120.1 . . ?
C00Y C00Z C010 119.7(5) . . ?
C00Y C00Z H00Z 120.2 . . ?
C010 C00Z H00Z 120.2 . . ?
C00Z C010 C00R 120.9(5) . . ?
C00Z C010 H010 119.5 . . ?
C00R C010 H010 119.5 . . ?
C016 C011 C00W 119.1(5) . . ?
C016 C011 H011 120.5 . . ?
C00W C011 H011 120.5 . . ?
N005 C012 H01A 109.5 . . ?
N005 C012 H01B 109.5 . . ?
H01A C012 H01B 109.5 . . ?
N005 C012 H01C 109.5 . . ?
H01A C012 H01C 109.5 . . ?
H01B C012 H01C 109.5 . . ?
C017 C013 C00U 121.0(5) . . ?
C017 C013 H013 119.5 . . ?
C00U C013 H013 119.5 . . ?
N008 C014 H01D 109.5 . . ?
N008 C014 H01E 109.5 . . ?
H01D C014 H01E 109.5 . . ?
N008 C014 H01F 109.5 . . ?
H01D C014 H01F 109.5 . . ?
H01E C014 H01F 109.5 . . ?
C019 C015 C01A 113.3(5) . . ?
C019 C015 H01G 108.9 . . ?
C01A C015 H01G 108.9 . . ?
C019 C015 H01H 108.9 . . ?
C01A C015 H01H 108.9 . . ?
H01G C015 H01H 107.7 . . ?
C011 C016 C00V 120.5(5) . . ?
C011 C016 H016 119.7 . . ?
C00V C016 H016 119.7 . . ?
C00X C017 C013 119.5(5) . . ?
C00X C017 H017 120.3 . . ?
C013 C017 H017 120.3 . . ?
C2 C018 C01C 119.4(7) . . ?
C2 C018 C01B 36.9(6) . . ?
C01C C018 C01B 105.3(5) . . ?
C2 C018 C1 104.0(10) . . ?
C01C C018 C1 39.0(7) . . ?
C01B C018 C1 115.9(8) . . ?
C2 C018 H01I 125.1 . . ?
C01C C018 H01I 110.7 . . ?
C01B C018 H01I 110.7 . . ?
C1 C018 H01I 129.5 . . ?
C2 C018 H01J 73.8 . . ?
C01C C018 H01J 110.7 . . ?
C01B C018 H01J 110.7 . . ?
C1 C018 H01J 72.0 . . ?
H01I C018 H01J 108.8 . . ?
C2 C018 H01K 110.9 . . ?
C01C C018 H01K 125.5 . . ?
C01B C018 H01K 128.0 . . ?
C1 C018 H01K 111.0 . . ?
H01I C018 H01K 44.7 . . ?
H01J C018 H01K 64.1 . . ?
C2 C018 H01L 111.0 . . ?
C01C C018 H01L 71.9 . . ?
C01B C018 H01L 74.2 . . ?
C1 C018 H01L 110.9 . . ?
H01I C018 H01L 64.3 . . ?
H01J C018 H01L 173.0 . . ?
H01K C018 H01L 109.0 . . ?
C01B C019 C2 40.7(6) . . ?
C01B C019 N005 114.1(6) . . ?
C2 C019 N005 123.0(7) . . ?
C01B C019 C015 116.7(6) . . ?
C2 C019 C015 121.6(7) . . ?
N005 C019 C015 115.2(5) . . ?
C01B C019 H019 102.7 . . ?
C2 C019 H019 62.1 . . ?
N005 C019 H019 102.7 . . ?
C015 C019 H019 102.7 . . ?
C01B C019 H01M 50.7 . . ?
C2 C019 H01M 91.3 . . ?
N005 C019 H01M 91.3 . . ?
C015 C019 H01M 91.3 . . ?
H019 C019 H01M 153.4 . . ?
C1 C01A C01C 44.3(9) . . ?
C1 C01A C015 123.3(8) . . ?
C01C C01A C015 114.6(6) . . ?
C1 C01A H01N 64.8 . . ?
C01C C01A H01N 108.6 . . ?
C015 C01A H01N 108.6 . . ?
C1 C01A H01O 127.5 . . ?
C01C C01A H01O 108.6 . . ?
C015 C01A H01O 108.6 . . ?
H01N C01A H01O 107.6 . . ?
C1 C01A H01P 106.6 . . ?
C01C C01A H01P 138.5 . . ?
C015 C01A H01P 106.5 . . ?
H01N C01A H01P 49.4 . . ?
H01O C01A H01P 61.5 . . ?
C1 C01A H01Q 106.4 . . ?
C01C C01A H01Q 68.2 . . ?
C015 C01A H01Q 106.5 . . ?
H01N C01A H01Q 142.0 . . ?
H01O C01A H01Q 46.2 . . ?
H01P C01A H01Q 106.5 . . ?
C019 C01B N008 111.6(6) . . ?
C019 C01B C018 111.7(6) . . ?
N008 C01B C018 103.7(5) . . ?
C019 C01B H01M 44.9 . . ?
N008 C01B H01M 128.5 . . ?
C018 C01B H01M 126.8 . . ?
C019 C01B H01R 109.9 . . ?
N008 C01B H01R 109.9 . . ?
C018 C01B H01R 109.9 . . ?
H01M C01B H01R 65.0 . . ?
C01A C01C C018 111.5(6) . . ?
C01A C01C H01L 128.5 . . ?
C018 C01C H01L 36.5 . . ?
C01A C01C H01Q 39.5 . . ?
C018 C01C H01Q 143.8 . . ?
H01L C01C H01Q 133.2 . . ?
C01A C01C H01S 109.3 . . ?
C018 C01C H01S 109.3 . . ?
H01L C01C H01S 72.9 . . ?
H01Q C01C H01S 75.0 . . ?
C01A C01C H01T 109.3 . . ?
C018 C01C H01T 109.3 . . ?
H01L C01C H01T 118.9 . . ?
H01Q C01C H01T 102.8 . . ?
H01S C01C H01T 108.0 . . ?
C01A C1 C018 110.6(11) . . ?
C01A C1 H1A 109.5 . . ?
C018 C1 H1A 109.5 . . ?
C01A C1 H1B 109.5 . . ?
C018 C1 H1B 109.5 . . ?
H1A C1 H1B 108.1 . . ?
C019 C2 C018 113.3(10) . . ?
C019 C2 N008 108.2(10) . . ?
C018 C2 N008 109.5(10) . . ?
C019 C2 H2 108.6 . . ?
C018 C2 H2 108.6 . . ?
N008 C2 H2 108.6 . . ?
C0AA C0AA C0AA 60.000(3) 2_655 3_665 ?
C0AA C0AA Cl1 63.2(6) 2_655 . ?
C0AA C0AA Cl1 63.2(6) 3_665 . ?
C0AA C0AA Cl00 65.5(5) 2_655 . ?
C0AA C0AA Cl00 65.5(5) 3_665 . ?
Cl1 C0AA Cl00 120.0(11) . . ?

loop_
_geom_bond_atom_site_label_1
_geom_bond_atom_site_label_2
_geom_bond_distance
_geom_bond_site_symmetry_2
_geom_bond_publ_flag
Cl00 C0AA 1.76(2) 3_665 ?
Cl00 C0AA 1.76(2) 2_655 ?
Cl00 C0AA 1.76(2) . ?
N002 C009 1.412(5) . ?
N002 C00C 1.423(5) . ?
N002 C00B 1.422(5) . ?
N003 C00E 1.411(6) . ?
N003 C00L 1.416(5) . ?
N003 C00J 1.430(6) . ?
Cl1 C0AA 1.62(2) 3_665 ?
Cl1 C0AA 1.62(2) 2_655 ?
Cl1 C0AA 1.62(2) . ?
N005 C00D 1.398(6) . ?
N005 C019 1.460(7) . ?
N005 C012 1.463(6) . ?
N006 C00F 1.137(6) . ?
N007 C00O 1.135(6) . ?
N008 C00G 1.383(6) . ?
N008 C014 1.439(6) . ?
N008 C2 1.512(14) . ?
N008 C01B 1.526(8) . ?
C009 C00L 1.397(6) . ?
C009 C00A 1.411(6) . ?
C00A C00G 1.403(6) . ?
C00A C00F 1.437(6) . ?
C00B C00N 1.385(6) . ?
C00B C00U 1.387(6) . ?
C00C C00V 1.378(6) . ?
C00C C00P 1.387(6) . ?
C00D C00K 1.394(6) . ?
C00D C00G 1.414(6) . ?
C00E C00H 1.389(6) . ?
C00E C00M 1.392(6) . ?
C00H C00I 1.389(6) . ?
C00H H00H 0.9300 . ?
C00I C00S 1.377(7) . ?
C00I H00I 0.9300 . ?
C00J C00Q 1.374(6) . ?
C00J C00R 1.397(6) . ?
C00K C00L 1.417(6) . ?
C00K C00O 1.447(6) . ?
C00M C00T 1.393(6) . ?
C00M H00M 0.9300 . ?
C00N C00X 1.393(7) . ?
C00N H00N 0.9300 . ?
C00P C00W 1.373(7) . ?
C00P H00P 0.9300 . ?
C00Q C00Y 1.395(7) . ?
C00Q H00Q 0.9300 . ?
C00R C010 1.386(7) . ?
C00R H00R 0.9300 . ?
C00S C00T 1.370(7) . ?
C00S H00S 0.9300 . ?
C00T H00T 0.9300 . ?
C00U C013 1.388(7) . ?
C00U H00U 0.9300 . ?
C00V C016 1.390(7) . ?
C00V H00V 0.9300 . ?
C00W C011 1.379(8) . ?
C00W H00W 0.9300 . ?
C00X C017 1.370(8) . ?
C00X H00X 0.9300 . ?
C00Y C00Z 1.373(8) . ?
C00Y H00Y 0.9300 . ?
C00Z C010 1.378(8) . ?
C00Z H00Z 0.9300 . ?
C010 H010 0.9300 . ?
C011 C016 1.374(8) . ?
C011 H011 0.9300 . ?
C012 H01A 0.9600 . ?
C012 H01B 0.9600 . ?
C012 H01C 0.9600 . ?
C013 C017 1.374(8) . ?
C013 H013 0.9300 . ?
C014 H01D 0.9600 . ?
C014 H01E 0.9600 . ?
C014 H01F 0.9600 . ?
C015 C019 1.492(7) . ?
C015 C01A 1.516(8) . ?
C015 H01G 0.9700 . ?
C015 H01H 0.9700 . ?
C016 H016 0.9300 . ?
C017 H017 0.9300 . ?
C018 C2 1.504(15) . ?
C018 C01C 1.545(9) . ?
C018 C01B 1.606(9) . ?
C018 C1 1.638(18) . ?
C018 H01I 0.9700 . ?
C018 H01J 0.9700 . ?
C018 H01K 0.9700 . ?
C018 H01L 0.9700 . ?
C019 C01B 1.381(10) . ?
C019 C2 1.457(16) . ?
C019 H019 0.9800 . ?
C019 H01M 0.9800 . ?
C01A C1 1.370(19) . ?
C01A C01C 1.452(10) . ?
C01A H01N 0.9700 . ?
C01A H01O 0.9700 . ?
C01A H01P 0.9700 . ?
C01A H01Q 0.9700 . ?
C01B H01M 1.0745 . ?
C01B H01R 0.9800 . ?
C01C H01S 0.9700 . ?
C01C H01T 0.9700 . ?
C1 H1A 0.9700 . ?
C1 H1B 0.9700 . ?
C2 H2 0.9800 . ?
C0AA C0AA 1.46(3) 2_655 ?
C0AA C0AA 1.46(3) 3_665 ?
